data_7156918
loop_
_publ_author_name
'Sun, Wenxi'
'Peng, Cheng'
'Yao, Zhigang'
'Xu, Fan'

_publ_section_title
;
 Diastereoselective synthesis of \a-dicarbonyl cyclopropanes via a
 lanthanide amide-catalysed reaction.
;
_journal_issue 27
_journal_name_full 'Organic &amp; biomolecular chemistry'
_journal_page_first 6620
_journal_page_last 6628
_journal_paper_doi 10.1039/c9ob00732f
_journal_volume 17
_journal_year 2019
_chemical_formula_moiety 'C26 H24 O4'
_chemical_formula_sum 'C26 H24 O4'
_chemical_formula_weight 400.45
_space_group_crystal_system orthorhombic
_space_group_IT_number 60
_space_group_name_Hall '-P 2n 2ab'
_space_group_name_H-M_alt 'P b c n'
_symmetry_space_group_name_Hall '-P 2n 2ab'
_symmetry_space_group_name_H-M 'P b c n'
_atom_sites_solution_hydrogens geom
_atom_sites_solution_primary direct
_atom_sites_solution_secondary difmap
_audit_creation_date 2016-05-19
_audit_creation_method
;
  Olex2 1.2-ac2
  (compiled 2012.03.06 svn.r2239, GUI svn.r4109)
;
_audit_update_record
;
2018-09-11 deposited with the CCDC.    2019-06-17 downloaded from the CCDC.
;
_cell_angle_alpha 90.00
_cell_angle_beta 90.00
_cell_angle_gamma 90.00
_cell_formula_units_Z 8
_cell_length_a 11.9937(5)
_cell_length_b 11.8843(4)
_cell_length_c 30.2028(11)
_cell_measurement_reflns_used 2260
_cell_measurement_temperature 223.00(10)
_cell_measurement_theta_max 72.7670
_cell_measurement_theta_min 3.9830
_cell_volume 4305.0(3)
_computing_cell_refinement
;
CrysAlisPro, Agilent Technologies,
Version 1.171.36.32 (release 02-08-2013 CrysAlis171 .NET)
(compiled Aug  2 2013,16:46:58)
;
_computing_data_collection
;
CrysAlisPro, Agilent Technologies,
Version 1.171.36.32 (release 02-08-2013 CrysAlis171 .NET)
(compiled Aug  2 2013,16:46:58)
;
_computing_data_reduction
;
CrysAlisPro, Agilent Technologies,
Version 1.171.36.32 (release 02-08-2013 CrysAlis171 .NET)
(compiled Aug  2 2013,16:46:58)
;
_computing_molecular_graphics
;
O. V. Dolomanov, L. J. Bourhis, R. J. Gildea, J. A. K. Howard and H. Puschmann,
OLEX2: a complete structure solution, refinement and analysis program.
J. Appl. Cryst. (2009). 42, 339-341.
;
_computing_publication_material
;
O. V. Dolomanov, L. J. Bourhis, R. J. Gildea, J. A. K. Howard and H. Puschmann,
OLEX2: a complete structure solution, refinement and analysis program.
J. Appl. Cryst. (2009). 42, 339-341.
;
_computing_structure_refinement
;
XL, G.M. Sheldrick, Acta Cryst.
(2008). A64, 112-122
;
_computing_structure_solution
;
XS, G.M. Sheldrick, Acta Cryst.
(2008). A64, 112-122
;
_diffrn_ambient_temperature 223.00(10)
_diffrn_detector_area_resol_mean 10.4471
_diffrn_measured_fraction_theta_full 0.9993
_diffrn_measured_fraction_theta_max 0.9993
_diffrn_measurement_details
;
#__ type_ start__ end____ width___ exp.time_
  1 omega  -41.00    2.00   1.0000   15.0000
omega____ theta____ kappa____ phi______ frames
    -      -40.2343   37.0000 -180.0000 43

#__ type_ start__ end____ width___ exp.time_
  2 omega  -45.00   15.00   1.0000   15.0000
omega____ theta____ kappa____ phi______ frames
    -      -40.2343   37.0000   90.0000 60

#__ type_ start__ end____ width___ exp.time_
  3 omega  -21.00   29.00   1.0000   15.0000
omega____ theta____ kappa____ phi______ frames
    -      -40.2343   37.0000  -60.0000 50

#__ type_ start__ end____ width___ exp.time_
  4 omega   41.00   98.00   1.0000   30.0000
omega____ theta____ kappa____ phi______ frames
    -      105.9522  -45.0000  -30.0000 57

#__ type_ start__ end____ width___ exp.time_
  5 omega   38.00   68.00   1.0000   30.0000
omega____ theta____ kappa____ phi______ frames
    -      105.9522  -30.0000 -150.0000 30

#__ type_ start__ end____ width___ exp.time_
  6 omega   29.00   85.00   1.0000   30.0000
omega____ theta____ kappa____ phi______ frames
    -      105.9522  -30.0000  -90.0000 56

#__ type_ start__ end____ width___ exp.time_
  7 omega   50.00   97.00   1.0000   30.0000
omega____ theta____ kappa____ phi______ frames
    -      105.9522  -45.0000   60.0000 47

#__ type_ start__ end____ width___ exp.time_
  8 omega   29.00   77.00   1.0000   30.0000
omega____ theta____ kappa____ phi______ frames
    -      105.9522  -30.0000   30.0000 48

#__ type_ start__ end____ width___ exp.time_
  9 omega   34.00   66.00   1.0000   30.0000
omega____ theta____ kappa____ phi______ frames
    -      105.9522  -30.0000 -120.0000 32

#__ type_ start__ end____ width___ exp.time_
 10 omega   49.00   75.00   1.0000   30.0000
omega____ theta____ kappa____ phi______ frames
    -      105.9522  -30.0000    0.0000 26
;
_diffrn_measurement_device_type 'Xcalibur, Atlas, Gemini'
_diffrn_measurement_method '\w scans'
_diffrn_orient_matrix_UB_11 -0.1224334000
_diffrn_orient_matrix_UB_12 -0.0061062000
_diffrn_orient_matrix_UB_13 0.0152001000
_diffrn_orient_matrix_UB_21 -0.0282362000
_diffrn_orient_matrix_UB_22 0.1021604000
_diffrn_orient_matrix_UB_23 -0.0293126000
_diffrn_orient_matrix_UB_31 -0.0266842000
_diffrn_orient_matrix_UB_32 -0.0795869000
_diffrn_orient_matrix_UB_33 -0.0388685000
_diffrn_radiation_monochromator graphite
_diffrn_radiation_type 'Cu K\a'
_diffrn_radiation_wavelength 1.5418
_diffrn_reflns_av_R_equivalents 0.0380
_diffrn_reflns_av_unetI/netI 0.0394
_diffrn_reflns_limit_h_max 9
_diffrn_reflns_limit_h_min -14
_diffrn_reflns_limit_k_max 10
_diffrn_reflns_limit_k_min -14
_diffrn_reflns_limit_l_max 24
_diffrn_reflns_limit_l_min -36
_diffrn_reflns_number 10729
_diffrn_reflns_theta_full 73.69
_diffrn_reflns_theta_max 73.69
_diffrn_reflns_theta_min 4.71
_diffrn_source 'Enhance (Cu) X-ray Source'
_exptl_absorpt_coefficient_mu 0.663
_exptl_absorpt_correction_T_max 1.00000
_exptl_absorpt_correction_T_min 0.78405
_exptl_absorpt_correction_type multi-scan
_exptl_absorpt_process_details
;
CrysAlisPro, Agilent Technologies,
Version 1.171.36.32 (release 02-08-2013 CrysAlis171 .NET)
(compiled Aug  2 2013,16:46:58)
Empirical absorption correction using spherical harmonics,
 implemented in SCALE3 ABSPACK scaling algorithm.
;
_exptl_crystal_colour 'clear light colourless'
_exptl_crystal_density_diffrn 1.236
_exptl_crystal_density_method 'not measured'
_exptl_crystal_description needle
_exptl_crystal_F_000 1696
_exptl_crystal_size_max 0.25
_exptl_crystal_size_mid 0.12
_exptl_crystal_size_min 0.08
_refine_diff_density_max 0.404
_refine_diff_density_min -0.322
_refine_diff_density_rms 0.045
_refine_ls_extinction_method none
_refine_ls_goodness_of_fit_ref 1.108
_refine_ls_hydrogen_treatment constr
_refine_ls_matrix_type full
_refine_ls_number_parameters 278
_refine_ls_number_reflns 4248
_refine_ls_number_restraints 2
_refine_ls_restrained_S_all 1.198
_refine_ls_R_factor_all 0.0945
_refine_ls_R_factor_gt 0.0611
_refine_ls_shift/su_max 0.000
_refine_ls_shift/su_mean 0.000
_refine_ls_structure_factor_coef Fsqd
_refine_ls_weighting_details 'calc w=1/[\s^2^(Fo^2^)+(0.1000P)^2^+0.0000P] where P=(Fo^2^+2Fc^2^)/3'
_refine_ls_weighting_scheme calc
_refine_ls_wR_factor_gt 0.1699
_refine_ls_wR_factor_ref 0.1990
_reflns_number_gt 2708
_reflns_number_total 4248
_reflns_threshold_expression >2sigma(I)
_cod_data_source_file c9ob00732f2.cif
_cod_data_source_block g160314a
_cod_depositor_comments 'Adding full bibliography for 7156917--7156919.cif.'
_cod_database_code 7156918
_reflns_odcompleteness_completeness 99.93
_reflns_odcompleteness_iscentric 1
_reflns_odcompleteness_theta 66.97
_olex2_submission_special_instructions 'No special instructions were received'

loop_
_space_group_symop_id
_space_group_symop_operation_xyz
1 'x, y, z'
2 '-x+1/2, -y+1/2, z+1/2'
3 'x+1/2, -y+1/2, -z'
4 '-x, y, -z+1/2'
5 '-x, -y, -z'
6 'x-1/2, y-1/2, -z-1/2'
7 '-x-1/2, y-1/2, z'
8 'x, -y, z-1/2'

loop_
_atom_site_label
_atom_site_type_symbol
_atom_site_fract_x
_atom_site_fract_y
_atom_site_fract_z
_atom_site_U_iso_or_equiv
_atom_site_adp_type
_atom_site_occupancy
_atom_site_symmetry_multiplicity
_atom_site_calc_flag
_atom_site_refinement_flags
_atom_site_disorder_assembly
_atom_site_disorder_group
O1 O 0.07994(19) 0.2273(2) 0.31790(8) 0.0742(7) Uani 1 1 d . . .
O2 O 0.1188(2) -0.0139(2) 0.56351(7) 0.0725(6) Uani 1 1 d . . .
O4 O 0.3041(2) 0.35025(15) 0.34053(8) 0.0657(6) Uani 1 1 d . A .
O3 O 0.4766(2) 0.2894(2) 0.35393(10) 0.0815(7) Uani 1 1 d . A .
C19 C 0.4715(2) 0.1235(2) 0.43055(10) 0.0573(7) Uani 1 1 d . . .
H19 H 0.4559 0.1923 0.4438 0.069 Uiso 1 1 calc R . .
C10 C 0.1892(2) 0.1228(2) 0.43922(9) 0.0480(6) Uani 1 1 d . . .
C26 C 0.5263(8) 0.3916(8) 0.2892(3) 0.126(3) Uani 0.585(7) 1 d PD A 1
H26A H 0.5695 0.3268 0.2810 0.190 Uiso 0.585(7) 1 calc PR A 1
H26B H 0.5609 0.4581 0.2775 0.190 Uiso 0.585(7) 1 calc PR A 1
H26C H 0.4524 0.3846 0.2773 0.190 Uiso 0.585(7) 1 calc PR A 1
C14 C 0.1432(3) 0.1409(3) 0.51721(10) 0.0595(7) Uani 1 1 d . . .
H14 H 0.1286 0.1867 0.5415 0.071 Uiso 1 1 calc R . .
C22 C 0.5179(3) -0.0823(2) 0.39261(11) 0.0602(7) Uani 1 1 d . . .
H22 H 0.5331 -0.1519 0.3799 0.072 Uiso 1 1 calc R . .
C15 C 0.1658(2) 0.1885(2) 0.47661(10) 0.0541(7) Uani 1 1 d . . .
H15 H 0.1655 0.2664 0.4739 0.065 Uiso 1 1 calc R . .
C16 C 0.1163(3) -0.1321(3) 0.57017(13) 0.0801(10) Uani 1 1 d . . .
H16A H 0.0645 -0.1656 0.5498 0.120 Uiso 1 1 calc R . .
H16B H 0.0934 -0.1479 0.6000 0.120 Uiso 1 1 calc R . .
H16C H 0.1893 -0.1626 0.5652 0.120 Uiso 1 1 calc R . .
C8 C 0.3038(3) 0.0835(4) 0.26163(12) 0.0870(12) Uani 1 1 d . . .
H8 H 0.3362 0.0466 0.2855 0.104 Uiso 1 1 calc R . .
C25 C 0.5203(4) 0.3997(4) 0.33909(18) 0.1064(15) Uani 1 1 d D . .
H25A H 0.5936 0.4135 0.3515 0.128 Uiso 0.585(7) 1 calc PR A 1
H25B H 0.4708 0.4601 0.3480 0.128 Uiso 0.585(7) 1 calc PR A 1
H25D H 0.4845 0.4206 0.3115 0.128 Uiso 0.415(7) 1 calc PR A 2
H25C H 0.5021 0.4565 0.3610 0.128 Uiso 0.415(7) 1 calc PR A 2
C18 C 0.4134(2) 0.0917(2) 0.39254(9) 0.0444(6) Uani 1 1 d . . .
C11 C 0.1877(2) 0.0063(2) 0.44507(10) 0.0541(7) Uani 1 1 d . . .
H11 H 0.2028 -0.0400 0.4210 0.065 Uiso 1 1 calc R . .
C1 C 0.2214(2) 0.1220(2) 0.35314(9) 0.0477(6) Uani 1 1 d . . .
H1 H 0.2156 0.0399 0.3546 0.057 Uiso 1 1 calc R . .
C21 C 0.5756(3) -0.0482(3) 0.42978(12) 0.0685(9) Uani 1 1 d . . .
H21 H 0.6302 -0.0942 0.4421 0.082 Uiso 1 1 calc R . .
C13 C 0.1422(2) 0.0245(3) 0.52201(9) 0.0544(7) Uani 1 1 d . . .
C23 C 0.4373(2) -0.0128(2) 0.37401(9) 0.0494(6) Uani 1 1 d . . .
H23 H 0.3988 -0.0364 0.3489 0.059 Uiso 1 1 calc R . .
C17 C 0.3281(2) 0.1697(2) 0.37347(9) 0.0456(6) Uani 1 1 d . A .
C20 C 0.5513(3) 0.0549(3) 0.44854(12) 0.0676(8) Uani 1 1 d . . .
H20 H 0.5896 0.0780 0.4737 0.081 Uiso 1 1 calc R . .
C9 C 0.2125(2) 0.1793(2) 0.39674(9) 0.0487(6) Uani 1 1 d . . .
H9 H 0.1800 0.2548 0.3948 0.058 Uiso 1 1 calc R . .
C7 C 0.3459(4) 0.0665(4) 0.21955(13) 0.0968(14) Uani 1 1 d . . .
H7 H 0.4049 0.0168 0.2153 0.116 Uiso 1 1 calc R . .
C12 C 0.1644(2) -0.0423(2) 0.48566(10) 0.0562(7) Uani 1 1 d . . .
H12 H 0.1637 -0.1203 0.4885 0.067 Uiso 1 1 calc R . .
C6 C 0.3022(4) 0.1213(4) 0.18474(13) 0.0991(14) Uani 1 1 d . . .
H6 H 0.3308 0.1098 0.1565 0.119 Uiso 1 1 calc R . .
C3 C 0.2146(2) 0.1542(2) 0.26881(10) 0.0561(7) Uani 1 1 d . . .
C5 C 0.2147(4) 0.1946(5) 0.19110(14) 0.1157(18) Uani 1 1 d . . .
H5 H 0.1856 0.2341 0.1672 0.139 Uiso 1 1 calc R . .
C2 C 0.1652(2) 0.1737(2) 0.31331(10) 0.0538(7) Uani 1 1 d . . .
C24 C 0.3668(3) 0.2784(2) 0.35392(9) 0.0518(6) Uani 1 1 d . . .
C4 C 0.1700(3) 0.2099(4) 0.23274(12) 0.0856(11) Uani 1 1 d . . .
H4 H 0.1095 0.2580 0.2366 0.103 Uiso 1 1 calc R . .
C26A C 0.6386(10) 0.3971(12) 0.3327(5) 0.126(3) Uani 0.415(7) 1 d PD A 2
H26D H 0.6575 0.3366 0.3131 0.190 Uiso 0.415(7) 1 calc PR A 2
H26E H 0.6748 0.3858 0.3607 0.190 Uiso 0.415(7) 1 calc PR A 2
H26F H 0.6627 0.4672 0.3202 0.190 Uiso 0.415(7) 1 calc PR A 2

loop_
_atom_site_aniso_label
_atom_site_aniso_U_11
_atom_site_aniso_U_22
_atom_site_aniso_U_33
_atom_site_aniso_U_23
_atom_site_aniso_U_13
_atom_site_aniso_U_12
O1 0.0676(14) 0.0835(15) 0.0714(14) -0.0124(12) -0.0139(11) 0.0294(12)
O2 0.0808(15) 0.0769(15) 0.0598(13) 0.0068(11) 0.0063(11) 0.0022(12)
O4 0.0784(14) 0.0389(9) 0.0798(14) 0.0057(9) 0.0004(11) 0.0071(9)
O3 0.0625(14) 0.0663(13) 0.116(2) 0.0304(14) 0.0110(13) -0.0078(11)
C19 0.0559(16) 0.0507(14) 0.0655(17) -0.0104(13) -0.0071(13) -0.0023(13)
C10 0.0409(12) 0.0444(13) 0.0586(15) -0.0055(12) 0.0022(11) 0.0015(11)
C26 0.114(6) 0.116(6) 0.149(7) 0.026(5) 0.015(5) -0.019(5)
C14 0.0623(18) 0.0587(16) 0.0575(16) -0.0101(14) 0.0049(14) 0.0066(14)
C22 0.0569(17) 0.0450(14) 0.079(2) -0.0037(14) -0.0085(15) 0.0085(13)
C15 0.0545(15) 0.0440(13) 0.0638(17) -0.0080(12) 0.0017(13) 0.0050(12)
C16 0.087(2) 0.079(2) 0.074(2) 0.0215(19) -0.0016(18) -0.001(2)
C8 0.099(3) 0.103(3) 0.0597(19) 0.0069(19) 0.0058(18) 0.043(2)
C25 0.098(3) 0.087(3) 0.134(4) 0.039(3) 0.010(3) -0.021(2)
C18 0.0415(12) 0.0386(11) 0.0530(14) -0.0003(11) -0.0001(11) -0.0039(10)
C11 0.0604(16) 0.0432(13) 0.0587(16) -0.0084(12) 0.0038(13) 0.0006(12)
C1 0.0480(14) 0.0401(11) 0.0551(14) -0.0038(11) -0.0013(11) 0.0022(11)
C21 0.0534(16) 0.0571(17) 0.095(2) 0.0100(17) -0.0208(16) 0.0045(14)
C13 0.0457(14) 0.0632(17) 0.0544(15) 0.0004(14) -0.0008(11) 0.0001(12)
C23 0.0497(14) 0.0401(12) 0.0585(15) -0.0023(12) -0.0032(12) 0.0009(11)
C17 0.0480(13) 0.0335(11) 0.0552(14) -0.0040(10) -0.0007(11) 0.0009(10)
C20 0.0632(18) 0.0622(18) 0.077(2) -0.0020(16) -0.0256(16) -0.0056(15)
C9 0.0488(14) 0.0390(11) 0.0584(15) -0.0056(11) 0.0007(12) 0.0057(11)
C7 0.102(3) 0.117(3) 0.071(2) 0.002(2) 0.015(2) 0.045(3)
C12 0.0572(16) 0.0455(14) 0.0659(17) 0.0013(13) -0.0004(13) -0.0022(12)
C6 0.100(3) 0.138(4) 0.059(2) -0.003(2) 0.003(2) 0.026(3)
C3 0.0565(16) 0.0527(14) 0.0591(16) -0.0035(13) -0.0092(13) 0.0023(12)
C5 0.115(4) 0.168(5) 0.064(2) 0.014(3) -0.015(2) 0.045(4)
C2 0.0516(15) 0.0465(13) 0.0632(17) -0.0072(13) -0.0081(13) 0.0057(12)
C24 0.0614(16) 0.0391(13) 0.0550(15) -0.0033(12) 0.0023(12) 0.0017(12)
C4 0.078(2) 0.115(3) 0.064(2) -0.001(2) -0.0150(17) 0.030(2)
C26A 0.114(6) 0.116(6) 0.149(7) 0.026(5) 0.015(5) -0.019(5)

loop_
_atom_type_symbol
_atom_type_description
_atom_type_scat_dispersion_real
_atom_type_scat_dispersion_imag
_atom_type_scat_source
C C 0.0181 0.0091 'International Tables Vol C Tables 4.2.6.8 and 6.1.1.4'
H H 0.0000 0.0000 'International Tables Vol C Tables 4.2.6.8 and 6.1.1.4'
O O 0.0492 0.0322 'International Tables Vol C Tables 4.2.6.8 and 6.1.1.4'

loop_
_geom_angle_atom_site_label_1
_geom_angle_atom_site_label_2
_geom_angle_atom_site_label_3
_geom_angle
C13 O2 C16 117.8(3)
C24 O3 C25 116.1(3)
C18 C19 H19 119.5
C20 C19 H19 119.5
C20 C19 C18 120.9(3)
C15 C10 C9 119.0(2)
C11 C10 C15 116.6(3)
C11 C10 C9 124.4(2)
C25 C26 H26A 109.5
C25 C26 H26B 109.5
C25 C26 H26C 109.5
C15 C14 H14 119.9
C15 C14 C13 120.2(3)
C13 C14 H14 119.9
C21 C22 H22 119.9
C21 C22 C23 120.3(3)
C23 C22 H22 119.9
C10 C15 H15 119.0
C14 C15 C10 121.9(3)
C14 C15 H15 119.0
O2 C16 H16A 109.5
O2 C16 H16B 109.5
O2 C16 H16C 109.5
H16A C16 H16B 109.5
H16A C16 H16C 109.5
H16B C16 H16C 109.5
C7 C8 H8 119.4
C3 C8 H8 119.4
C3 C8 C7 121.2(3)
O3 C25 C26 105.2(5)
O3 C25 H25A 110.7
O3 C25 H25B 110.7
O3 C25 H25D 109.2
O3 C25 H25C 109.2
C26 C25 H25A 110.7
C26 C25 H25B 110.7
C26 C25 H25D 35.0
C26 C25 H25C 137.3
H25A C25 H25B 108.8
H25A C25 H25D 133.7
H25A C25 H25C 79.8
H25B C25 H25D 77.2
H25B C25 H25C 32.6
H25D C25 H25C 107.9
C26A C25 O3 111.9(7)
C26A C25 C26 79.5(7)
C26A C25 H25A 32.6
C26A C25 H25B 131.3
C26A C25 H25D 109.2
C26A C25 H25C 109.2
C19 C18 C17 119.3(2)
C23 C18 C19 118.1(2)
C23 C18 C17 122.6(2)
C10 C11 H11 119.0
C12 C11 C10 122.0(3)
C12 C11 H11 119.0
C17 C1 H1 114.2
C9 C1 H1 114.2
C9 C1 C17 62.22(17)
C9 C1 C2 119.2(2)
C2 C1 H1 114.2
C2 C1 C17 122.9(2)
C22 C21 H21 120.4
C22 C21 C20 119.2(3)
C20 C21 H21 120.4
O2 C13 C14 115.5(3)
O2 C13 C12 125.3(3)
C12 C13 C14 119.2(3)
C22 C23 C18 120.7(3)
C22 C23 H23 119.7
C18 C23 H23 119.7
C18 C17 C1 119.9(2)
C18 C17 C9 118.7(2)
C1 C17 C9 57.57(17)
C24 C17 C18 118.4(2)
C24 C17 C1 115.0(2)
C24 C17 C9 113.0(2)
C19 C20 C21 120.9(3)
C19 C20 H20 119.6
C21 C20 H20 119.6
C10 C9 C1 125.1(2)
C10 C9 C17 121.9(2)
C10 C9 H9 113.2
C1 C9 C17 60.21(17)
C1 C9 H9 113.2
C17 C9 H9 113.2
C8 C7 H7 119.8
C6 C7 C8 120.3(4)
C6 C7 H7 119.8
C11 C12 H12 119.9
C13 C12 C11 120.2(3)
C13 C12 H12 119.9
C7 C6 H6 120.2
C7 C6 C5 119.7(4)
C5 C6 H6 120.2
C8 C3 C2 123.1(3)
C8 C3 C4 118.0(3)
C4 C3 C2 118.9(3)
C6 C5 H5 119.8
C6 C5 C4 120.5(4)
C4 C5 H5 119.8
O1 C2 C1 119.9(3)
O1 C2 C3 121.4(3)
C3 C2 C1 118.6(2)
O4 C24 O3 123.4(3)
O4 C24 C17 123.4(3)
O3 C24 C17 113.3(2)
C3 C4 H4 119.9
C5 C4 C3 120.3(4)
C5 C4 H4 119.9
C25 C26A H26D 109.5
C25 C26A H26E 109.5
C25 C26A H26F 109.5
H26D C26A H26E 109.5
H26D C26A H26F 109.5
H26E C26A H26F 109.5

loop_
_geom_bond_atom_site_label_1
_geom_bond_atom_site_label_2
_geom_bond_distance
O1 C2 1.213(3)
O2 C16 1.419(4)
O2 C13 1.363(4)
O4 C24 1.208(3)
O3 C25 1.482(4)
O3 C24 1.322(4)
C19 H19 0.9300
C19 C18 1.395(4)
C19 C20 1.369(4)
C10 C15 1.401(4)
C10 C11 1.396(4)
C10 C9 1.475(4)
C26 H26A 0.9600
C26 H26B 0.9600
C26 H26C 0.9600
C26 C25 1.512(10)
C14 H14 0.9300
C14 C15 1.377(4)
C14 C13 1.391(4)
C22 H22 0.9300
C22 C21 1.379(5)
C22 C23 1.390(4)
C15 H15 0.9300
C16 H16A 0.9600
C16 H16B 0.9600
C16 H16C 0.9600
C8 H8 0.9300
C8 C7 1.383(5)
C8 C3 1.377(5)
C25 H25A 0.9700
C25 H25B 0.9700
C25 H25D 0.9700
C25 H25C 0.9700
C25 C26A 1.431(12)
C18 C23 1.392(3)
C18 C17 1.496(4)
C11 H11 0.9300
C11 C12 1.384(4)
C1 H1 0.9800
C1 C17 1.528(4)
C1 C9 1.486(4)
C1 C2 1.509(4)
C21 H21 0.9300
C21 C20 1.382(5)
C13 C12 1.381(4)
C23 H23 0.9300
C17 C9 1.558(4)
C17 C24 1.494(4)
C20 H20 0.9300
C9 H9 0.9800
C7 H7 0.9300
C7 C6 1.344(6)
C12 H12 0.9300
C6 H6 0.9300
C6 C5 1.377(7)
C3 C2 1.487(4)
C3 C4 1.383(4)
C5 H5 0.9300
C5 C4 1.379(6)
C4 H4 0.9300
C26A H26D 0.9600
C26A H26E 0.9600
C26A H26F 0.9600

loop_
_geom_torsion_atom_site_label_1
_geom_torsion_atom_site_label_2
_geom_torsion_atom_site_label_3
_geom_torsion_atom_site_label_4
_geom_torsion
O2 C13 C12 C11 -179.7(3)
C19 C18 C23 C22 -1.0(4)
C19 C18 C17 C1 -143.2(3)
C19 C18 C17 C9 -76.2(3)
C19 C18 C17 C24 67.2(3)
C10 C11 C12 C13 -0.3(4)
C14 C13 C12 C11 0.3(4)
C22 C21 C20 C19 -0.4(5)
C15 C10 C11 C12 0.0(4)
C15 C10 C9 C1 -170.0(2)
C15 C10 C9 C17 116.1(3)
C15 C14 C13 O2 -179.9(3)
C15 C14 C13 C12 0.2(5)
C16 O2 C13 C14 179.8(3)
C16 O2 C13 C12 -0.3(4)
C8 C7 C6 C5 -0.1(8)
C8 C3 C2 O1 -172.4(3)
C8 C3 C2 C1 5.7(5)
C8 C3 C4 C5 -0.2(6)
C25 O3 C24 O4 3.9(5)
C25 O3 C24 C17 -174.2(3)
C18 C19 C20 C21 -0.6(5)
C18 C17 C9 C10 6.2(3)
C18 C17 C9 C1 -108.9(2)
C18 C17 C24 O4 -174.7(3)
C18 C17 C24 O3 3.4(4)
C11 C10 C15 C14 0.5(4)
C11 C10 C9 C1 9.4(4)
C11 C10 C9 C17 -64.5(4)
C1 C17 C9 C10 115.2(3)
C1 C17 C24 O4 34.3(4)
C1 C17 C24 O3 -147.6(3)
C21 C22 C23 C18 0.0(5)
C13 C14 C15 C10 -0.5(5)
C23 C22 C21 C20 0.7(5)
C23 C18 C17 C1 36.4(4)
C23 C18 C17 C9 103.4(3)
C23 C18 C17 C24 -113.2(3)
C17 C18 C23 C22 179.5(3)
C17 C1 C9 C10 -109.9(3)
C17 C1 C2 O1 -105.5(3)
C17 C1 C2 C3 76.4(3)
C20 C19 C18 C23 1.3(4)
C20 C19 C18 C17 -179.1(3)
C9 C10 C15 C14 180.0(3)
C9 C10 C11 C12 -179.5(3)
C9 C1 C17 C18 107.0(3)
C9 C1 C17 C24 -102.5(2)
C9 C1 C2 O1 -31.4(4)
C9 C1 C2 C3 150.5(2)
C9 C17 C24 O4 -29.3(4)
C9 C17 C24 O3 148.8(3)
C7 C8 C3 C2 179.0(4)
C7 C8 C3 C4 -1.5(6)
C7 C6 C5 C4 -1.7(9)
C6 C5 C4 C3 1.8(8)
C3 C8 C7 C6 1.7(8)
C2 C1 C17 C18 -144.6(3)
C2 C1 C17 C9 108.4(3)
C2 C1 C17 C24 6.0(3)
C2 C1 C9 C10 135.9(3)
C2 C1 C9 C17 -114.1(3)
C2 C3 C4 C5 179.3(4)
C24 O3 C25 C26 -85.1(6)
C24 O3 C25 C26A -169.7(8)
C24 C17 C9 C10 -139.0(2)
C24 C17 C9 C1 105.8(2)
C4 C3 C2 O1 8.1(5)
C4 C3 C2 C1 -173.8(3)
